data_7052822
loop_
_publ_author_name
'Cho, Youngje'
'Lee, Ji Ha'
'Jaworski, Justyn'
'Park, Sunhong'
'Lee, Shim Sung'
'Jung, Jong Hwa'

_publ_section_title
;
 The influence of ultrasound on porphyrin-based metallogel formation:
 efficient control of H- and J-type aggregations
;
_journal_issue 1
_journal_name_full 'New Journal of Chemistry'
_journal_page_first 32
_journal_paper_doi 10.1039/c1nj20781d
_journal_volume 36
_journal_year 2012
_chemical_formula_sum 'C68 H74 N8 O14 Pd'
_chemical_formula_weight 1333.75
_chemical_name_systematic
;
?
;
_space_group_IT_number 2
_symmetry_cell_setting triclinic
_symmetry_space_group_name_Hall '-P 1'
_symmetry_space_group_name_H-M 'P -1'
_atom_sites_solution_hydrogens geom
_atom_sites_solution_primary direct
_atom_sites_solution_secondary difmap
_audit_creation_method SHELXL-97
_cell_angle_alpha 91.645(5)
_cell_angle_beta 90.598(5)
_cell_angle_gamma 90.643(5)
_cell_formula_units_Z 1
_cell_length_a 7.6902(7)
_cell_length_b 14.2290(15)
_cell_length_c 14.8521(15)
_cell_measurement_reflns_used 9863
_cell_measurement_temperature 173(2)
_cell_measurement_theta_max 31.88
_cell_measurement_theta_min 2.65
_cell_volume 1624.3(3)
_computing_cell_refinement 'Bruker SAINT'
_computing_data_collection 'Bruker APEX2'
_computing_data_reduction 'Bruker SAINT'
_computing_molecular_graphics 'Bruker SHELXTL'
_computing_publication_material 'Bruker SHELXTL'
_computing_structure_refinement 'SHELXL-97 (Sheldrick, 2008)'
_computing_structure_solution 'SHELXS-97 (Sheldrick, 2008)'
_diffrn_ambient_temperature 174(2)
_diffrn_measured_fraction_theta_full 0.974
_diffrn_measured_fraction_theta_max 0.974
_diffrn_measurement_device_type 'Bruker APEX-II CCD'
_diffrn_measurement_method '\f and \w scans'
_diffrn_radiation_monochromator graphite
_diffrn_radiation_source 'fine-focus sealed tube'
_diffrn_radiation_type MoK\a
_diffrn_radiation_wavelength 0.71073
_diffrn_reflns_av_R_equivalents 0.0415
_diffrn_reflns_av_sigmaI/netI 0.0329
_diffrn_reflns_limit_h_max 9
_diffrn_reflns_limit_h_min -9
_diffrn_reflns_limit_k_max 17
_diffrn_reflns_limit_k_min -17
_diffrn_reflns_limit_l_max 18
_diffrn_reflns_limit_l_min -18
_diffrn_reflns_number 30654
_diffrn_reflns_theta_full 26.00
_diffrn_reflns_theta_max 26.00
_diffrn_reflns_theta_min 1.37
_exptl_absorpt_coefficient_mu 0.357
_exptl_absorpt_correction_T_max 0.9652
_exptl_absorpt_correction_T_min 0.9320
_exptl_absorpt_correction_type none
_exptl_crystal_colour yellow
_exptl_crystal_density_diffrn 1.364
_exptl_crystal_density_method 'not measured'
_exptl_crystal_description block
_exptl_crystal_F_000 696
_exptl_crystal_size_max 0.20
_exptl_crystal_size_mid 0.10
_exptl_crystal_size_min 0.10
_refine_diff_density_max 0.690
_refine_diff_density_min -0.875
_refine_diff_density_rms 0.092
_refine_ls_extinction_method none
_refine_ls_goodness_of_fit_ref 1.111
_refine_ls_hydrogen_treatment constr
_refine_ls_matrix_type full
_refine_ls_number_parameters 377
_refine_ls_number_reflns 6226
_refine_ls_number_restraints 0
_refine_ls_restrained_S_all 1.111
_refine_ls_R_factor_all 0.0444
_refine_ls_R_factor_gt 0.0420
_refine_ls_shift/su_max 0.005
_refine_ls_shift/su_mean 0.000
_refine_ls_structure_factor_coef Fsqd
_refine_ls_weighting_details 'calc w=1/[\s^2^(Fo^2^)+(0.0714P)^2^+1.8197P] where P=(Fo^2^+2Fc^2^)/3'
_refine_ls_weighting_scheme calc
_refine_ls_wR_factor_gt 0.1230
_refine_ls_wR_factor_ref 0.1255
_reflns_number_gt 5933
_reflns_number_total 6226
_reflns_threshold_expression >2sigma(I)
_cod_data_source_file c1nj20781d.txt
_cod_data_source_block aaa
_cod_depositor_comments
;
The following automatic conversions were performed:

'_symmetry_cell_setting' value 'Triclinic' changed to 'triclinic'
according to /home/saulius/struct/CIF-dictionaries/cif_core.dic
dictionary named 'cif_core.dic' version 2.4.1 from 2010-06-29.

Automatic conversion script
Id: cif_fix_values 1715 2011-07-08 13:25:40Z adriana 
;
_cod_original_sg_symbol_H-M P-1
_cod_database_code 7052822

loop_
_symmetry_equiv_pos_as_xyz
'x, y, z'
'-x, -y, -z'

loop_
_atom_site_label
_atom_site_type_symbol
_atom_site_fract_x
_atom_site_fract_y
_atom_site_fract_z
_atom_site_U_iso_or_equiv
_atom_site_adp_type
_atom_site_occupancy
_atom_site_symmetry_multiplicity
_atom_site_calc_flag
_atom_site_refinement_flags
Pd1 Pd 1.0000 0.5000 0.0000 0.01552(11) Uani 1 2 d S
O1 O 0.2130(3) -0.04011(18) -0.1445(2) 0.0547(8) Uani 1 1 d .
O2 O 0.0123(3) 0.06622(17) -0.10971(19) 0.0449(6) Uani 1 1 d .
H2A H -0.0557 0.0259 -0.1336 0.067 Uiso 1 1 calc R
O3 O 0.3172(3) 0.66451(19) 0.53320(16) 0.0443(6) Uani 1 1 d .
H3B H 0.2718 0.6743 0.5838 0.066 Uiso 1 1 calc R
O4 O 0.5475(3) 0.62536(18) 0.61635(14) 0.0407(6) Uani 1 1 d .
O11 O -0.1332(4) 0.2974(3) 0.3246(2) 0.0722(10) Uani 1 1 d .
O12 O 0.2196(3) 0.04819(19) 0.1790(2) 0.0493(7) Uani 1 1 d .
O13 O 0.4794(4) 0.1184(2) 0.5894(2) 0.0694(9) Uiso 1 1 d .
N1 N 0.7930(3) 0.45047(16) 0.06672(14) 0.0184(4) Uani 1 1 d .
N2 N 1.0549(3) 0.58895(15) 0.10485(14) 0.0178(4) Uani 1 1 d .
N11 N 0.0122(3) 0.2891(2) 0.19505(18) 0.0321(6) Uani 1 1 d .
N12 N 0.2854(4) 0.1304(2) 0.3082(2) 0.0399(7) Uani 1 1 d .
C1 C 0.1744(4) 0.0378(2) -0.1187(2) 0.0337(7) Uani 1 1 d .
C2 C 0.3046(4) 0.1138(2) -0.09590(19) 0.0262(6) Uani 1 1 d .
C3 C 0.2558(4) 0.2076(2) -0.08830(19) 0.0252(6) Uani 1 1 d .
H3A H 0.1369 0.2238 -0.0945 0.030 Uiso 1 1 calc R
C4 C 0.3799(3) 0.2772(2) -0.07174(18) 0.0232(6) Uani 1 1 d .
H4A H 0.3459 0.3411 -0.0668 0.028 Uiso 1 1 calc R
C5 C 0.5545(3) 0.2540(2) -0.06229(17) 0.0215(5) Uani 1 1 d .
C6 C 0.6025(4) 0.1597(2) -0.0689(2) 0.0273(6) Uani 1 1 d .
H6A H 0.7211 0.1433 -0.0615 0.033 Uiso 1 1 calc R
C7 C 0.4792(4) 0.0903(2) -0.0862(2) 0.0285(6) Uani 1 1 d .
H7A H 0.5132 0.0264 -0.0916 0.034 Uiso 1 1 calc R
C8 C 0.4778(4) 0.6341(2) 0.5443(2) 0.0303(7) Uani 1 1 d .
C9 C 0.5650(4) 0.6120(2) 0.45696(19) 0.0256(6) Uani 1 1 d .
C10 C 0.7344(4) 0.5793(2) 0.45819(19) 0.0289(6) Uani 1 1 d .
H10A H 0.7931 0.5719 0.5141 0.035 Uiso 1 1 calc R
C11 C 0.8183(4) 0.5574(2) 0.37811(19) 0.0258(6) Uani 1 1 d .
H11A H 0.9342 0.5349 0.3796 0.031 Uiso 1 1 calc R
C12 C 0.7340(3) 0.56806(19) 0.29547(18) 0.0215(5) Uani 1 1 d .
C13 C 0.5632(4) 0.6006(2) 0.29516(19) 0.0266(6) Uani 1 1 d .
H13A H 0.5042 0.6085 0.2394 0.032 Uiso 1 1 calc R
C14 C 0.4791(4) 0.6216(2) 0.3752(2) 0.0291(6) Uani 1 1 d .
H14A H 0.3623 0.6425 0.3741 0.035 Uiso 1 1 calc R
C15 C 0.8119(3) 0.34553(19) -0.11024(17) 0.0196(5) Uani 1 1 d .
C16 C 0.6888(3) 0.32964(19) -0.04442(18) 0.0203(5) Uani 1 1 d .
C17 C 0.6821(3) 0.37908(19) 0.03778(17) 0.0199(5) Uani 1 1 d .
C18 C 0.5602(4) 0.3600(2) 0.10758(19) 0.0268(6) Uani 1 1 d .
H18A H 0.4700 0.3137 0.1049 0.032 Uiso 1 1 calc R
C19 C 0.5965(4) 0.4193(2) 0.17734(19) 0.0256(6) Uani 1 1 d .
H19A H 0.5368 0.4226 0.2330 0.031 Uiso 1 1 calc R
C20 C 0.7414(3) 0.47653(19) 0.15248(17) 0.0199(5) Uani 1 1 d .
C21 C 0.8196(3) 0.54573(19) 0.20796(17) 0.0196(5) Uani 1 1 d .
C22 C 0.9661(3) 0.59768(19) 0.18520(17) 0.0196(5) Uani 1 1 d .
C23 C 1.0468(4) 0.6703(2) 0.24043(18) 0.0243(6) Uani 1 1 d .
H23A H 1.0108 0.6904 0.2988 0.029 Uiso 1 1 calc R
C24 C 1.1817(4) 0.7046(2) 0.19534(18) 0.0239(6) Uani 1 1 d .
H24A H 1.2592 0.7532 0.2159 0.029 Uiso 1 1 calc R
C101 C 0.0327(5) 0.2460(3) 0.1063(2) 0.0443(9) Uani 1 1 d .
H10I H -0.0627 0.2010 0.0942 0.066 Uiso 1 1 calc R
H10J H 0.1439 0.2131 0.1037 0.066 Uiso 1 1 calc R
H10K H 0.0307 0.2947 0.0610 0.066 Uiso 1 1 calc R
C102 C 0.1426(5) 0.3579(3) 0.2234(3) 0.0466(9) Uani 1 1 d .
H10L H 0.1158 0.3822 0.2841 0.070 Uiso 1 1 calc R
H10M H 0.1432 0.4099 0.1815 0.070 Uiso 1 1 calc R
H10N H 0.2571 0.3285 0.2240 0.070 Uiso 1 1 calc R
C103 C -0.1153(5) 0.2651(3) 0.2480(3) 0.0452(9) Uani 1 1 d .
H10W H -0.1985 0.2201 0.2256 0.054 Uiso 1 1 calc R
C104 C 0.4641(5) 0.1473(3) 0.2834(3) 0.0522(10) Uiso 1 1 d .
H10O H 0.4852 0.1187 0.2238 0.078 Uiso 1 1 calc R
H10P H 0.5417 0.1194 0.3278 0.078 Uiso 1 1 calc R
H10Q H 0.4864 0.2151 0.2820 0.078 Uiso 1 1 calc R
C105 C 0.2279(6) 0.1670(3) 0.3949(3) 0.0549(10) Uiso 1 1 d .
H10R H 0.1051 0.1504 0.4030 0.082 Uiso 1 1 calc R
H10S H 0.2421 0.2355 0.3974 0.082 Uiso 1 1 calc R
H10T H 0.2977 0.1396 0.4429 0.082 Uiso 1 1 calc R
C106 C 0.1793(4) 0.0815(2) 0.2531(3) 0.0411(8) Uani 1 1 d .
H10U H 0.0633 0.0714 0.2724 0.049 Uiso 1 1 calc R
C107 C 0.7441(8) 0.0920(4) 0.5131(4) 0.0811(15) Uiso 1 1 d .
H10F H 0.8705 0.0895 0.5214 0.122 Uiso 1 1 calc R
H10G H 0.7156 0.1407 0.4701 0.122 Uiso 1 1 calc R
H10H H 0.7007 0.0309 0.4898 0.122 Uiso 1 1 calc R
C108 C 0.6615(7) 0.1146(4) 0.6007(4) 0.0717(13) Uiso 1 1 d .
H10D H 0.6910 0.0659 0.6445 0.086 Uiso 1 1 calc R
H10E H 0.7062 0.1759 0.6248 0.086 Uiso 1 1 calc R
C109 C 0.3904(7) 0.1298(4) 0.6704(4) 0.0697(13) Uiso 1 1 d .
H10B H 0.4299 0.1886 0.7020 0.084 Uiso 1 1 calc R
H10C H 0.4159 0.0766 0.7098 0.084 Uiso 1 1 calc R
C110 C 0.2007(8) 0.1337(5) 0.6523(5) 0.0958(19) Uiso 1 1 d .
H11B H 0.1390 0.1418 0.7093 0.144 Uiso 1 1 calc R
H11C H 0.1618 0.0751 0.6218 0.144 Uiso 1 1 calc R
H11D H 0.1759 0.1869 0.6138 0.144 Uiso 1 1 calc R

loop_
_atom_site_aniso_label
_atom_site_aniso_U_11
_atom_site_aniso_U_22
_atom_site_aniso_U_33
_atom_site_aniso_U_23
_atom_site_aniso_U_13
_atom_site_aniso_U_12
Pd1 0.01526(15) 0.01958(16) 0.01167(15) -0.00046(10) 0.00284(9) -0.00158(10)
O1 0.0321(13) 0.0332(14) 0.097(2) -0.0214(14) 0.0017(13) -0.0079(10)
O2 0.0233(11) 0.0387(13) 0.0714(18) -0.0165(12) 0.0001(11) -0.0075(9)
O3 0.0481(14) 0.0554(16) 0.0302(12) 0.0035(11) 0.0208(10) 0.0142(12)
O4 0.0496(14) 0.0539(15) 0.0178(11) -0.0085(10) 0.0111(10) -0.0106(11)
O11 0.0604(19) 0.118(3) 0.0401(16) 0.0130(17) 0.0265(14) 0.0354(19)
O12 0.0309(12) 0.0453(15) 0.0701(19) -0.0174(14) -0.0063(12) -0.0056(10)
N1 0.0187(10) 0.0223(11) 0.0141(10) -0.0007(8) 0.0027(8) -0.0015(8)
N2 0.0179(10) 0.0203(11) 0.0152(10) -0.0005(8) 0.0022(8) -0.0022(8)
N11 0.0281(13) 0.0395(15) 0.0289(13) 0.0016(11) 0.0068(10) 0.0056(11)
N12 0.0334(14) 0.0341(15) 0.0519(18) 0.0020(13) -0.0061(13) -0.0051(12)
C1 0.0258(15) 0.0324(17) 0.0425(18) -0.0046(14) 0.0017(13) -0.0061(12)
C2 0.0250(14) 0.0279(15) 0.0256(14) -0.0013(12) 0.0026(11) -0.0045(11)
C3 0.0204(13) 0.0312(15) 0.0239(14) -0.0016(11) 0.0013(10) -0.0016(11)
C4 0.0238(13) 0.0245(14) 0.0212(13) 0.0002(11) 0.0018(10) -0.0003(11)
C5 0.0218(13) 0.0269(14) 0.0155(12) -0.0012(10) 0.0028(10) -0.0062(11)
C6 0.0206(13) 0.0296(15) 0.0314(15) -0.0033(12) 0.0014(11) -0.0002(11)
C7 0.0271(14) 0.0235(14) 0.0347(16) -0.0013(12) 0.0021(12) -0.0012(11)
C8 0.0409(17) 0.0251(15) 0.0250(15) -0.0018(12) 0.0136(13) -0.0058(12)
C9 0.0325(15) 0.0240(14) 0.0202(14) -0.0026(11) 0.0093(11) -0.0044(11)
C10 0.0319(15) 0.0381(17) 0.0167(13) -0.0011(12) 0.0019(11) -0.0050(12)
C11 0.0246(13) 0.0335(16) 0.0191(13) -0.0011(11) 0.0022(11) -0.0004(11)
C12 0.0242(13) 0.0232(14) 0.0170(13) -0.0020(10) 0.0056(10) -0.0046(10)
C13 0.0274(14) 0.0347(16) 0.0178(13) 0.0003(11) 0.0033(11) 0.0040(12)
C14 0.0275(14) 0.0328(16) 0.0271(15) -0.0004(12) 0.0077(11) 0.0038(12)
C15 0.0192(12) 0.0225(13) 0.0169(12) -0.0013(10) -0.0001(9) -0.0008(10)
C16 0.0182(12) 0.0234(13) 0.0191(13) -0.0007(10) -0.0003(10) -0.0016(10)
C17 0.0195(12) 0.0236(13) 0.0167(12) 0.0008(10) 0.0032(10) -0.0029(10)
C18 0.0231(13) 0.0347(16) 0.0226(14) -0.0015(12) 0.0065(11) -0.0100(11)
C19 0.0244(13) 0.0338(16) 0.0186(13) -0.0011(11) 0.0069(10) -0.0054(11)
C20 0.0184(12) 0.0246(14) 0.0169(12) 0.0022(10) 0.0038(9) 0.0005(10)
C21 0.0190(12) 0.0241(13) 0.0158(12) 0.0015(10) 0.0027(9) 0.0007(10)
C22 0.0198(12) 0.0239(13) 0.0149(12) -0.0013(10) 0.0021(9) 0.0016(10)
C23 0.0253(13) 0.0294(15) 0.0177(13) -0.0056(11) 0.0036(10) -0.0035(11)
C24 0.0246(13) 0.0273(14) 0.0193(13) -0.0051(11) 0.0006(10) -0.0044(11)
C101 0.054(2) 0.046(2) 0.0337(18) 0.0010(16) 0.0067(15) 0.0154(17)
C102 0.0365(18) 0.052(2) 0.051(2) 0.0035(18) -0.0022(16) 0.0004(16)
C103 0.0332(17) 0.059(2) 0.044(2) 0.0142(18) 0.0128(15) 0.0106(16)
C106 0.0300(16) 0.0330(18) 0.060(2) 0.0055(17) -0.0041(15) -0.0036(13)

loop_
_atom_type_symbol
_atom_type_description
_atom_type_scat_dispersion_real
_atom_type_scat_dispersion_imag
_atom_type_scat_source
C C 0.0033 0.0016 'International Tables Vol C Tables 4.2.6.8 and 6.1.1.4'
H H 0.0000 0.0000 'International Tables Vol C Tables 4.2.6.8 and 6.1.1.4'
N N 0.0061 0.0033 'International Tables Vol C Tables 4.2.6.8 and 6.1.1.4'
O O 0.0106 0.0060 'International Tables Vol C Tables 4.2.6.8 and 6.1.1.4'
Pd Pd -0.9988 1.0072 'International Tables Vol C Tables 4.2.6.8 and 6.1.1.4'

loop_
_geom_angle_atom_site_label_1
_geom_angle_atom_site_label_2
_geom_angle_atom_site_label_3
_geom_angle
_geom_angle_site_symmetry_1
_geom_angle_site_symmetry_3
N1 Pd1 N1 180.0 2_765 .
N1 Pd1 N2 90.32(9) 2_765 .
N1 Pd1 N2 89.68(9) . .
N1 Pd1 N2 89.68(9) 2_765 2_765
N1 Pd1 N2 90.32(9) . 2_765
N2 Pd1 N2 179.999(1) . 2_765
C109 O13 C108 113.4(4) . .
C17 N1 C20 106.4(2) . .
C17 N1 Pd1 126.39(17) . .
C20 N1 Pd1 127.07(18) . .
C15 N2 C22 106.0(2) 2_765 .
C15 N2 Pd1 126.60(17) 2_765 .
C22 N2 Pd1 127.37(18) . .
C103 N11 C102 121.6(3) . .
C103 N11 C101 121.8(3) . .
C102 N11 C101 116.5(3) . .
C106 N12 C104 120.3(3) . .
C106 N12 C105 121.6(3) . .
C104 N12 C105 118.0(3) . .
O1 C1 O2 123.7(3) . .
O1 C1 C2 123.6(3) . .
O2 C1 C2 112.7(3) . .
C3 C2 C7 119.7(3) . .
C3 C2 C1 121.2(3) . .
C7 C2 C1 119.0(3) . .
C4 C3 C2 120.2(3) . .
C3 C4 C5 120.3(3) . .
C4 C5 C6 119.3(2) . .
C4 C5 C16 120.2(3) . .
C6 C5 C16 120.5(2) . .
C7 C6 C5 120.5(3) . .
C6 C7 C2 120.0(3) . .
O4 C8 O3 124.3(3) . .
O4 C8 C9 123.1(3) . .
O3 C8 C9 112.5(3) . .
C14 C9 C10 119.6(3) . .
C14 C9 C8 121.4(3) . .
C10 C9 C8 119.0(3) . .
C9 C10 C11 120.3(3) . .
C10 C11 C12 120.6(3) . .
C11 C12 C13 118.6(2) . .
C11 C12 C21 122.3(2) . .
C13 C12 C21 119.1(2) . .
C14 C13 C12 120.8(3) . .
C13 C14 C9 120.2(3) . .
N2 C15 C16 126.0(2) 2_765 .
N2 C15 C24 109.5(2) 2_765 2_765
C16 C15 C24 124.5(3) . 2_765
C15 C16 C17 124.3(3) . .
C15 C16 C5 118.2(2) . .
C17 C16 C5 117.5(2) . .
N1 C17 C16 126.3(2) . .
N1 C17 C18 109.2(2) . .
C16 C17 C18 124.5(3) . .
C19 C18 C17 107.6(2) . .
C18 C19 C20 107.5(2) . .
N1 C20 C21 126.0(2) . .
N1 C20 C19 109.3(2) . .
C21 C20 C19 124.7(2) . .
C22 C21 C20 124.4(2) . .
C22 C21 C12 118.4(2) . .
C20 C21 C12 117.1(2) . .
N2 C22 C21 125.5(2) . .
N2 C22 C23 109.2(2) . .
C21 C22 C23 125.4(2) . .
C24 C23 C22 107.9(2) . .
C23 C24 C15 107.5(2) . 2_765
O11 C103 N11 123.7(4) . .
O12 C106 N12 125.0(3) . .
O13 C108 C107 109.8(5) . .
O13 C109 C110 109.8(5) . .

loop_
_geom_bond_atom_site_label_1
_geom_bond_atom_site_label_2
_geom_bond_distance
_geom_bond_site_symmetry_2
Pd1 N1 2.015(2) 2_765
Pd1 N1 2.015(2) .
Pd1 N2 2.016(2) .
Pd1 N2 2.016(2) 2_765
O1 C1 1.204(4) .
O2 C1 1.321(4) .
O3 C8 1.323(4) .
O4 C8 1.202(4) .
O11 C103 1.225(5) .
O12 C106 1.230(5) .
O13 C109 1.397(6) .
O13 C108 1.411(6) .
N1 C17 1.375(3) .
N1 C20 1.380(3) .
N2 C15 1.378(3) 2_765
N2 C22 1.384(3) .
N11 C103 1.311(4) .
N11 C102 1.445(5) .
N11 C101 1.449(4) .
N12 C106 1.326(5) .
N12 C104 1.445(5) .
N12 C105 1.451(5) .
C1 C2 1.494(4) .
C2 C3 1.392(4) .
C2 C7 1.394(4) .
C3 C4 1.383(4) .
C4 C5 1.392(4) .
C5 C6 1.398(4) .
C5 C16 1.499(4) .
C6 C7 1.379(4) .
C8 C9 1.494(4) .
C9 C14 1.387(4) .
C9 C10 1.388(4) .
C10 C11 1.389(4) .
C11 C12 1.395(4) .
C12 C13 1.397(4) .
C12 C21 1.491(3) .
C13 C14 1.386(4) .
C15 N2 1.378(3) 2_765
C15 C16 1.389(4) .
C15 C24 1.435(4) 2_765
C16 C17 1.393(4) .
C17 C18 1.435(4) .
C18 C19 1.342(4) .
C19 C20 1.431(4) .
C20 C21 1.393(4) .
C21 C22 1.390(4) .
C22 C23 1.432(4) .
C23 C24 1.336(4) .
C24 C15 1.435(4) 2_765
C107 C108 1.483(7) .
C109 C110 1.483(8) .
